data_4326579
loop_
_publ_author_name
'Arpita Saha'
'Michael Thompson'
'Khalil A. Abboud'
'Wolfgang Wernsdorfer'
'George Christou'

_publ_section_title
;
 Family of Double-Cubane Mn4Ln2 (Ln = Gd, Tb, Dy, Ho) and Mn4Y2 Complexes:
 A New Mn4Tb2 Single-Molecule Magnet
;
_journal_name_full 'Inorganic Chemistry'
_journal_page_first 10476
_journal_page_last 10485
_journal_paper_doi 10.1021/ic201683p
_journal_volume 50
_journal_year 2011
_chemical_formula_moiety 'C52 H97 Mn4 N7 O28 Tb2, C2 H3 N'
_chemical_formula_sum 'C52 H97 Mn4 N7 O28 Tb2'
_chemical_formula_weight 1805.97
_chemical_name_systematic
; 
 ? 
;
_space_group_IT_number 15
_symmetry_cell_setting monoclinic
_symmetry_space_group_name_Hall '-C 2yc'
_symmetry_space_group_name_H-M 'C 1 2/c 1'
_atom_sites_solution_hydrogens geom
_atom_sites_solution_primary direct
_atom_sites_solution_secondary difmap
_audit_creation_method SHELXL-97
_audit_update_record
;
2010-11-17 # Formatted by publCIF
;
_cell_angle_alpha 90.00
_cell_angle_beta 109.987(1)
_cell_angle_gamma 90.00
_cell_formula_units_Z 4
_cell_length_a 24.2909(15)
_cell_length_b 14.4236(9)
_cell_length_c 21.8221(13)
_cell_measurement_reflns_used 9928
_cell_measurement_temperature 100(2)
_cell_measurement_theta_max 28.0
_cell_measurement_theta_min 2.0
_cell_volume 7185.1(8)
_computing_cell_refinement 'Bruker APEX2'
_computing_data_collection 'Bruker APEX2 (Bruker, 2008)'
_computing_data_reduction 'Bruker SAINT (Bruker, 2008)'
_computing_molecular_graphics 'Bruker SHELXTL'
_computing_publication_material 'Bruker SHELXTL'
_computing_structure_refinement 'Bruker SHELXTL'
_computing_structure_solution 'Bruker SHELXTL (Bruker, 2008)'
_diffrn_ambient_temperature 100(2)
_diffrn_measured_fraction_theta_full 1.000
_diffrn_measured_fraction_theta_max 1.000
_diffrn_measurement_device_type 'Bruker APEX-II CCD, DUO'
_diffrn_measurement_method '\w scans'
_diffrn_radiation_monochromator graphite
_diffrn_radiation_source 'fine-focus sealed tube'
_diffrn_radiation_type MoK\a
_diffrn_radiation_wavelength 0.71073
_diffrn_reflns_av_R_equivalents 0.0712
_diffrn_reflns_av_sigmaI/netI 0.0577
_diffrn_reflns_limit_h_max 31
_diffrn_reflns_limit_h_min -31
_diffrn_reflns_limit_k_max 18
_diffrn_reflns_limit_k_min -18
_diffrn_reflns_limit_l_max 28
_diffrn_reflns_limit_l_min -28
_diffrn_reflns_number 57627
_diffrn_reflns_theta_full 27.50
_diffrn_reflns_theta_max 27.50
_diffrn_reflns_theta_min 1.67
_exptl_absorpt_coefficient_mu 2.705
_exptl_absorpt_correction_T_max 0.8812
_exptl_absorpt_correction_T_min 0.7002
_exptl_absorpt_correction_type numerical
_exptl_absorpt_process_details 'based on measured indexed crystal faces, Bruker SHELXTL  v6.12 (Bruker 2007)'
_exptl_crystal_colour orange
_exptl_crystal_density_diffrn 1.669
_exptl_crystal_description plates
_exptl_crystal_F_000 3648
_exptl_crystal_size_max 0.14
_exptl_crystal_size_mid 0.11
_exptl_crystal_size_min 0.05
_platon_squeeze_details
;
;
_refine_diff_density_max 0.885
_refine_diff_density_min -0.700
_refine_diff_density_rms 0.103
_refine_ls_extinction_method none
_refine_ls_goodness_of_fit_ref 0.902
_refine_ls_hydrogen_treatment constr
_refine_ls_matrix_type full
_refine_ls_number_parameters 403
_refine_ls_number_reflns 8260
_refine_ls_number_restraints 0
_refine_ls_restrained_S_all 0.902
_refine_ls_R_factor_all 0.0499
_refine_ls_R_factor_gt 0.0300
_refine_ls_shift/su_max 0.002
_refine_ls_shift/su_mean 0.000
_refine_ls_structure_factor_coef Fsqd
_refine_ls_weighting_details 'calc w=1/[\s^2^(Fo^2^)+(0.0294P)^2^] where P=(Fo^2^+2Fc^2^)/3'
_refine_ls_weighting_scheme calc
_refine_ls_wR_factor_gt 0.0606
_refine_ls_wR_factor_ref 0.0638
_reflns_number_gt 6090
_reflns_number_total 8260
_reflns_threshold_expression I>2\s(I)
_cod_data_source_file ic201683p_si_001_2.cif
_cod_data_source_block mst02
_cod_database_code 4326579

loop_
_symmetry_equiv_pos_as_xyz
'x, y, z'
'-x, y, -z+1/2'
'x+1/2, y+1/2, z'
'-x+1/2, y+1/2, -z+1/2'
'-x, -y, -z'
'x, -y, z-1/2'
'-x+1/2, -y+1/2, -z'
'x+1/2, -y+1/2, z-1/2'

loop_
_atom_site_label
_atom_site_type_symbol
_atom_site_fract_x
_atom_site_fract_y
_atom_site_fract_z
_atom_site_U_iso_or_equiv
_atom_site_adp_type
_atom_site_occupancy
_atom_site_symmetry_multiplicity
_atom_site_calc_flag
_atom_site_refinement_flags
_atom_site_disorder_assembly
_atom_site_disorder_group
Tb1 Tb 0.193824(7) 0.644045(11) 0.375925(7) 0.01830(5) Uani 1 1 d . . .
Mn1 Mn 0.19515(2) 0.79680(3) 0.49160(2) 0.01732(11) Uani 1 1 d . . .
Mn2 Mn 0.27327(2) 0.87458(3) 0.41238(2) 0.02056(12) Uani 1 1 d . . .
O1 O 0.18571(10) 0.81232(15) 0.3893(1) 0.0200(5) Uani 1 1 d . A .
O2 O 0.28740(9) 0.72757(15) 0.40334(10) 0.0197(5) Uani 1 1 d . . .
O3 O 0.36703(11) 0.92483(18) 0.47621(12) 0.0341(6) Uani 1 1 d . A .
C10 C 0.2526(5) 1.0829(5) 0.3997(3) 0.031(3) Uiso 0.495(13) 1 d P A 1
H10A H 0.2932 1.0875 0.3998 0.038 Uiso 0.495(13) 1 calc PR A 1
H10B H 0.2406 1.1447 0.4105 0.038 Uiso 0.495(13) 1 calc PR A 1
O4 O 0.2501(3) 1.0172(4) 0.4475(3) 0.0242(17) Uiso 0.495(13) 1 d P A 1
C10' C 0.2170(5) 1.0741(6) 0.4004(4) 0.036(3) Uiso 0.505(13) 1 d P A 2
H10C H 0.1804 1.0564 0.4079 0.043 Uiso 0.505(13) 1 calc PR A 2
H10D H 0.2240 1.1411 0.4095 0.043 Uiso 0.505(13) 1 calc PR A 2
O4' O 0.2677(3) 1.0184(4) 0.4431(3) 0.0284(18) Uiso 0.505(13) 1 d P A 2
O5 O 0.11151(10) 0.76616(16) 0.46737(11) 0.0247(5) Uani 1 1 d . . .
O6 O 0.10243(10) 0.66755(16) 0.38555(11) 0.0251(6) Uani 1 1 d . . .
O7 O 0.22423(9) 0.67439(14) 0.48681(10) 0.0167(5) Uani 1 1 d . . .
O8 O 0.14302(11) 0.50351(16) 0.32463(11) 0.0284(6) Uani 1 1 d . . .
O9 O 0.16587(11) 0.49901(17) 0.43105(11) 0.0292(6) Uani 1 1 d . . .
O10 O 0.26933(10) 0.53167(15) 0.40178(11) 0.0251(6) Uani 1 1 d . . .
O11 O 0.33043(10) 0.57555(16) 0.49981(11) 0.0261(6) Uani 1 1 d . . .
O12 O 0.21709(10) 0.64440(17) 0.27399(10) 0.0271(5) Uani 1 1 d . . .
O13 O 0.13044(11) 0.69411(17) 0.26387(11) 0.0285(6) Uani 1 1 d . . .
O14 O 0.15854(12) 0.69045(18) 0.17879(11) 0.0365(7) Uani 1 1 d . . .
N1 N 0.33279(14) 0.8755(2) 0.34754(14) 0.0301(7) Uani 1 1 d . A .
N2 N 0.21521(14) 0.9559(2) 0.31676(14) 0.0302(7) Uani 1 1 d . A .
N3 N 0.16792(14) 0.6771(2) 0.23696(13) 0.0252(7) Uani 1 1 d . A .
C1 C 0.24556(17) 0.9419(3) 0.26673(17) 0.0353(10) Uani 1 1 d . . .
H1A H 0.2335 0.8814 0.2449 0.042 Uiso 1 1 calc R A .
H1B H 0.2325 0.9909 0.2331 0.042 Uiso 1 1 calc R . .
C2 C 0.30997(19) 0.9444(3) 0.29569(19) 0.0387(10) Uani 1 1 d . A .
H2A H 0.3270 0.9329 0.2611 0.046 Uiso 1 1 calc R . .
H2B H 0.3224 1.0070 0.3138 0.046 Uiso 1 1 calc R . .
C3 C 0.15650(16) 0.9122(3) 0.29432(16) 0.0291(9) Uani 1 1 d . . .
H3A H 0.1558 0.8622 0.2629 0.035 Uiso 1 1 calc R A .
H3B H 0.1270 0.9591 0.2712 0.035 Uiso 1 1 calc R . .
C4 C 0.13989(16) 0.8717(2) 0.34983(16) 0.0255(8) Uani 1 1 d . A .
H4A H 0.1331 0.9225 0.3770 0.031 Uiso 1 1 calc R . .
H4B H 0.1031 0.8358 0.3319 0.031 Uiso 1 1 calc R . .
C5 C 0.32858(17) 0.7793(2) 0.32279(17) 0.0288(9) Uani 1 1 d . . .
H5A H 0.3609 0.7676 0.3059 0.035 Uiso 1 1 calc R A .
H5B H 0.2911 0.7715 0.2862 0.035 Uiso 1 1 calc R . .
C6 C 0.33172(15) 0.7093(2) 0.37594(16) 0.0242(8) Uani 1 1 d . A .
H6A H 0.3266 0.6460 0.3574 0.029 Uiso 1 1 calc R . .
H6B H 0.3707 0.7127 0.4105 0.029 Uiso 1 1 calc R . .
C7 C 0.39507(17) 0.8981(3) 0.38659(19) 0.0364(10) Uani 1 1 d . . .
H7A H 0.4146 0.9245 0.3575 0.044 Uiso 1 1 calc R A .
H7B H 0.4160 0.8405 0.4060 0.044 Uiso 1 1 calc R . .
C8 C 0.39865(18) 0.9660(3) 0.43979(18) 0.0359(10) Uani 1 1 d . A .
H8A H 0.4399 0.9767 0.4675 0.043 Uiso 1 1 calc R . .
H8B H 0.3809 1.0260 0.4213 0.043 Uiso 1 1 calc R . .
C9 C 0.21253(19) 1.0535(3) 0.33337(19) 0.0403(10) Uani 1 1 d . . .
H9A H 0.1718 1.0679 0.3300 0.048 Uiso 0.581(6) 1 calc PR A 1
H9B H 0.2217 1.0915 0.3003 0.048 Uiso 0.581(6) 1 calc PR A 1
H9C H 0.2445 1.0866 0.3241 0.048 Uiso 0.419(6) 1 calc PR A 2
H9D H 0.1751 1.0793 0.3039 0.048 Uiso 0.419(6) 1 calc PR A 2
C11 C 0.08136(15) 0.7141(2) 0.42019(16) 0.0249(8) Uani 1 1 d . A .
C12 C 0.01524(15) 0.7134(3) 0.40362(18) 0.0299(9) Uani 1 1 d . . .
C13 C -0.00895(17) 0.7895(3) 0.35177(19) 0.0384(10) Uani 1 1 d . A .
H13A H 0.0062 0.8500 0.3705 0.058 Uiso 1 1 calc R . .
H13B H -0.0518 0.7900 0.3376 0.058 Uiso 1 1 calc R . .
H13C H 0.0034 0.7770 0.3143 0.058 Uiso 1 1 calc R . .
C14 C -0.00234(18) 0.7335(4) 0.4621(2) 0.0505(12) Uani 1 1 d . A .
H14A H 0.0138 0.7935 0.4808 0.076 Uiso 1 1 calc R . .
H14B H 0.0129 0.6847 0.4948 0.076 Uiso 1 1 calc R . .
H14C H -0.0452 0.7353 0.4488 0.076 Uiso 1 1 calc R . .
C15 C -0.01008(18) 0.6185(3) 0.3727(2) 0.0496(12) Uani 1 1 d . A .
H15A H 0.0050 0.5691 0.4049 0.074 Uiso 1 1 calc R . .
H15B H 0.0018 0.6066 0.3348 0.074 Uiso 1 1 calc R . .
H15C H -0.0529 0.6201 0.3589 0.074 Uiso 1 1 calc R . .
C16 C 0.31428(15) 0.5207(2) 0.45195(17) 0.0247(8) Uani 1 1 d . A .
C17 C 0.35355(18) 0.4366(3) 0.45450(18) 0.0354(10) Uani 1 1 d . . .
C18 C 0.3847(2) 0.4554(4) 0.4067(3) 0.0754(17) Uani 1 1 d . A .
H18A H 0.3558 0.4627 0.3628 0.113 Uiso 1 1 calc R . .
H18B H 0.4107 0.4033 0.4070 0.113 Uiso 1 1 calc R . .
H18C H 0.4079 0.5123 0.4192 0.113 Uiso 1 1 calc R . .
C19 C 0.3990(2) 0.4248(4) 0.5224(2) 0.0782(19) Uani 1 1 d . A .
H19A H 0.4235 0.3706 0.5228 0.117 Uiso 1 1 calc R . .
H19B H 0.3791 0.4159 0.5542 0.117 Uiso 1 1 calc R . .
H19C H 0.4237 0.4803 0.5339 0.117 Uiso 1 1 calc R . .
C20 C 0.3153(2) 0.3504(3) 0.4336(3) 0.0704(16) Uani 1 1 d . A .
H20A H 0.2867 0.3599 0.3899 0.106 Uiso 1 1 calc R . .
H20B H 0.2947 0.3390 0.4644 0.106 Uiso 1 1 calc R . .
H20C H 0.3400 0.2968 0.4332 0.106 Uiso 1 1 calc R . .
C21 C 0.14166(17) 0.4623(3) 0.37494(18) 0.0289(8) Uani 1 1 d . A .
C22 C 0.1104(2) 0.3706(3) 0.3698(2) 0.0430(11) Uani 1 1 d . . .
C23 C 0.0559(4) 0.3696(6) 0.2994(4) 0.059(3) Uiso 0.581(6) 1 d P A 1
H23A H 0.0543 0.4293 0.2774 0.088 Uiso 0.581(6) 1 calc PR A 1
H23B H 0.0189 0.3590 0.3070 0.088 Uiso 0.581(6) 1 calc PR A 1
H23C H 0.0623 0.3198 0.2719 0.088 Uiso 0.581(6) 1 calc PR A 1
C24 C 0.0813(4) 0.3587(6) 0.4210(4) 0.050(2) Uiso 0.581(6) 1 d P A 1
H24A H 0.1114 0.3574 0.4645 0.076 Uiso 0.581(6) 1 calc PR A 1
H24B H 0.0592 0.3005 0.4133 0.076 Uiso 0.581(6) 1 calc PR A 1
H24C H 0.0545 0.4107 0.4183 0.076 Uiso 0.581(6) 1 calc PR A 1
C25 C 0.1499(4) 0.2962(6) 0.3684(4) 0.063(3) Uiso 0.581(6) 1 d P A 1
H25A H 0.1825 0.2943 0.4100 0.095 Uiso 0.581(6) 1 calc PR A 1
H25B H 0.1650 0.3067 0.3328 0.095 Uiso 0.581(6) 1 calc PR A 1
H25C H 0.1288 0.2370 0.3616 0.095 Uiso 0.581(6) 1 calc PR A 1
C23' C 0.1135(5) 0.3122(7) 0.3169(5) 0.046(3) Uiso 0.419(6) 1 d P A 2
H23D H 0.1503 0.2774 0.3313 0.069 Uiso 0.419(6) 1 calc PR A 2
H23E H 0.1117 0.3509 0.2794 0.069 Uiso 0.419(6) 1 calc PR A 2
H23F H 0.0805 0.2687 0.3044 0.069 Uiso 0.419(6) 1 calc PR A 2
C24' C 0.0507(5) 0.3851(8) 0.3746(6) 0.060(4) Uiso 0.419(6) 1 d P A 2
H24D H 0.0542 0.3912 0.4205 0.091 Uiso 0.419(6) 1 calc PR A 2
H24E H 0.0257 0.3320 0.3553 0.091 Uiso 0.419(6) 1 calc PR A 2
H24F H 0.0333 0.4417 0.3510 0.091 Uiso 0.419(6) 1 calc PR A 2
C25' C 0.1466(5) 0.3130(9) 0.4385(6) 0.062(4) Uiso 0.419(6) 1 d P A 2
H25D H 0.1784 0.3519 0.4665 0.093 Uiso 0.419(6) 1 calc PR A 2
H25E H 0.1631 0.2558 0.4276 0.093 Uiso 0.419(6) 1 calc PR A 2
H25F H 0.1196 0.2975 0.4616 0.093 Uiso 0.419(6) 1 calc PR A 2

loop_
_atom_site_aniso_label
_atom_site_aniso_U_11
_atom_site_aniso_U_22
_atom_site_aniso_U_33
_atom_site_aniso_U_23
_atom_site_aniso_U_13
_atom_site_aniso_U_12
Tb1 0.02179(8) 0.01743(9) 0.01532(7) 0.00003(7) 0.00587(6) 0.00046(8)
Mn1 0.0191(3) 0.0176(3) 0.0159(2) 0.00169(19) 0.0068(2) 0.0017(2)
Mn2 0.0271(3) 0.0187(3) 0.0172(2) 0.00232(19) 0.0092(2) -0.0024(2)
O1 0.0233(13) 0.0183(12) 0.0176(12) 0.0051(9) 0.0061(9) 0.0026(10)
O2 0.0233(13) 0.0207(13) 0.0175(11) 0.0011(9) 0.0101(10) 0.0018(10)
O3 0.0382(16) 0.0345(16) 0.0362(15) -0.0031(12) 0.0214(13) -0.0116(13)
O5 0.0210(13) 0.0293(14) 0.0250(13) 0.0010(11) 0.0093(10) 0.0019(11)
O6 0.0244(13) 0.0279(15) 0.0227(12) 0.0014(10) 0.0078(10) -0.0004(11)
O7 0.0197(12) 0.0132(11) 0.0175(11) 0.0009(9) 0.0067(9) -0.0004(9)
O8 0.0377(15) 0.0249(14) 0.0239(13) -0.0040(11) 0.0121(11) -0.0046(12)
O9 0.0388(15) 0.0263(14) 0.0227(13) -0.0032(11) 0.0110(11) -0.0037(12)
O10 0.0289(14) 0.0191(13) 0.0260(13) 0.0017(10) 0.0076(11) 0.0044(11)
O11 0.0316(14) 0.0249(14) 0.0216(12) -0.0015(10) 0.0087(11) 0.0074(11)
O12 0.0283(13) 0.0317(14) 0.0204(12) -0.0017(11) 0.0072(10) 0.0045(12)
O13 0.0292(14) 0.0340(15) 0.0209(12) 0.0027(11) 0.0068(11) 0.0086(12)
O14 0.0492(18) 0.0425(17) 0.0160(13) 0.0038(11) 0.0086(12) 0.0055(14)
N1 0.047(2) 0.0228(18) 0.0270(16) 0.0010(12) 0.0211(15) -0.0037(14)
N2 0.0379(19) 0.0254(18) 0.0247(16) 0.0044(13) 0.0073(14) -0.0066(14)
N3 0.0358(19) 0.0209(16) 0.0193(15) -0.0014(12) 0.0100(14) -0.0012(14)
C1 0.044(2) 0.041(2) 0.0189(18) 0.0094(16) 0.0080(17) -0.008(2)
C2 0.061(3) 0.031(2) 0.033(2) 0.0047(17) 0.028(2) -0.002(2)
C3 0.034(2) 0.026(2) 0.0220(18) 0.0069(15) 0.0024(15) -0.0033(17)
C4 0.029(2) 0.022(2) 0.0219(17) 0.0081(14) 0.0044(15) 0.0060(16)
C5 0.039(2) 0.031(2) 0.0244(18) -0.0026(16) 0.0208(17) -0.0027(18)
C6 0.028(2) 0.028(2) 0.0220(18) 0.0000(15) 0.0149(15) 0.0008(16)
C7 0.034(2) 0.041(2) 0.040(2) 0.0013(19) 0.0192(19) -0.0088(19)
C8 0.037(2) 0.038(2) 0.036(2) 0.0044(18) 0.0168(18) -0.0067(19)
C9 0.052(3) 0.025(2) 0.034(2) 0.0077(17) 0.0018(19) 0.0039(19)
C11 0.0252(19) 0.026(2) 0.0219(18) 0.0082(15) 0.0058(15) -0.0001(16)
C12 0.0203(19) 0.034(2) 0.035(2) 0.0055(17) 0.0092(16) 0.0011(17)
C13 0.031(2) 0.039(3) 0.043(2) 0.0005(19) 0.0093(18) 0.0039(19)
C14 0.028(2) 0.079(4) 0.045(3) 0.007(2) 0.013(2) 0.007(2)
C15 0.030(2) 0.042(3) 0.071(3) 0.007(2) 0.009(2) -0.001(2)
C16 0.026(2) 0.023(2) 0.0271(19) 0.0061(15) 0.0127(16) 0.0051(16)
C17 0.041(2) 0.031(2) 0.033(2) -0.0007(17) 0.0107(18) 0.0180(19)
C18 0.070(4) 0.085(4) 0.079(4) 0.001(3) 0.035(3) 0.041(3)
C19 0.089(4) 0.063(4) 0.056(3) -0.008(3) -0.009(3) 0.046(3)
C20 0.081(4) 0.043(3) 0.072(4) -0.007(3) 0.007(3) 0.021(3)
C21 0.034(2) 0.023(2) 0.032(2) -0.0026(16) 0.0138(17) -0.0015(17)
C22 0.067(3) 0.025(2) 0.045(2) -0.0076(18) 0.030(2) -0.008(2)

loop_
_atom_type_symbol
_atom_type_description
_atom_type_scat_dispersion_real
_atom_type_scat_dispersion_imag
_atom_type_scat_source
C C 0.0033 0.0016 'International Tables Vol C Tables 4.2.6.8 and 6.1.1.4'
H H 0.0000 0.0000 'International Tables Vol C Tables 4.2.6.8 and 6.1.1.4'
N N 0.0061 0.0033 'International Tables Vol C Tables 4.2.6.8 and 6.1.1.4'
O O 0.0106 0.0060 'International Tables Vol C Tables 4.2.6.8 and 6.1.1.4'
Mn Mn 0.3368 0.7283 'International Tables Vol C Tables 4.2.6.8 and 6.1.1.4'
Tb Tb -0.1723 4.1537 'International Tables Vol C Tables 4.2.6.8 and 6.1.1.4'

loop_
_geom_angle_atom_site_label_1
_geom_angle_atom_site_label_2
_geom_angle_atom_site_label_3
_geom_angle
_geom_angle_site_symmetry_1
_geom_angle_site_symmetry_3
O7 Tb1 O6 81.46(8) . .
O7 Tb1 O10 86.33(8) . .
O6 Tb1 O10 139.85(8) . .
O7 Tb1 O8 124.56(8) . .
O6 Tb1 O8 79.26(8) . .
O10 Tb1 O8 76.66(8) . .
O7 Tb1 O2 73.46(7) . .
O6 Tb1 O2 137.59(8) . .
O10 Tb1 O2 72.60(8) . .
O8 Tb1 O2 143.13(8) . .
O7 Tb1 O1 72.52(7) . .
O6 Tb1 O1 74.21(8) . .
O10 Tb1 O1 137.24(8) . .
O8 Tb1 O1 145.73(8) . .
O2 Tb1 O1 65.96(7) . .
O7 Tb1 O12 148.08(8) . .
O6 Tb1 O12 126.82(8) . .
O10 Tb1 O12 79.59(8) . .
O8 Tb1 O12 79.88(8) . .
O2 Tb1 O12 75.02(7) . .
O1 Tb1 O12 99.01(7) . .
O7 Tb1 O13 146.46(8) . .
O6 Tb1 O13 76.07(8) . .
O10 Tb1 O13 126.63(8) . .
O8 Tb1 O13 75.29(8) . .
O2 Tb1 O13 107.72(8) . .
O1 Tb1 O13 77.55(7) . .
O12 Tb1 O13 51.41(8) . .
O7 Tb1 O9 73.20(7) . .
O6 Tb1 O9 70.68(8) . .
O10 Tb1 O9 69.18(8) . .
O8 Tb1 O9 51.38(7) . .
O2 Tb1 O9 130.06(7) . .
O1 Tb1 O9 133.66(7) . .
O12 Tb1 O9 126.14(8) . .
O13 Tb1 O9 120.60(8) . .
O7 Tb1 C21 99.24(9) . .
O6 Tb1 C21 72.85(9) . .
O10 Tb1 C21 71.62(9) . .
O8 Tb1 C21 25.32(8) . .
O2 Tb1 C21 143.86(9) . .
O1 Tb1 C21 146.89(9) . .
O12 Tb1 C21 103.18(9) . .
O13 Tb1 C21 97.56(9) . .
O9 Tb1 C21 26.07(8) . .
O7 Tb1 N3 158.89(8) . .
O6 Tb1 N3 101.34(8) . .
O10 Tb1 N3 103.52(8) . .
O8 Tb1 N3 76.29(8) . .
O2 Tb1 N3 91.48(8) . .
O1 Tb1 N3 87.98(7) . .
O12 Tb1 N3 25.85(8) . .
O13 Tb1 N3 25.56(8) . .
O9 Tb1 N3 127.65(8) . .
C21 Tb1 N3 101.58(9) . .
O7 Tb1 Mn1 33.74(5) . 7_566
O6 Tb1 Mn1 113.59(6) . 7_566
O10 Tb1 Mn1 68.65(6) . 7_566
O8 Tb1 Mn1 138.29(6) . 7_566
O2 Tb1 Mn1 41.78(5) . 7_566
O1 Tb1 Mn1 73.59(5) . 7_566
O12 Tb1 Mn1 114.51(6) . 7_566
O13 Tb1 Mn1 145.03(6) . 7_566
O9 Tb1 Mn1 93.80(5) . 7_566
C21 Tb1 Mn1 117.40(7) . 7_566
N3 Tb1 Mn1 133.25(6) . 7_566
O7 Mn1 O7 81.2(1) 7_566 .
O7 Mn1 O5 178.79(9) 7_566 .
O7 Mn1 O5 98.3(1) . .
O7 Mn1 O11 95.96(10) 7_566 7_566
O7 Mn1 O11 176.77(10) . 7_566
O5 Mn1 O11 84.56(10) . 7_566
O7 Mn1 O1 88.28(9) 7_566 .
O7 Mn1 O1 87.16(9) . .
O5 Mn1 O1 90.60(9) . .
O11 Mn1 O1 94.32(9) 7_566 .
O7 Mn1 O2 87.80(8) 7_566 7_566
O7 Mn1 O2 88.08(8) . 7_566
O5 Mn1 O2 93.29(9) . 7_566
O11 Mn1 O2 90.28(9) 7_566 7_566
O1 Mn1 O2 174.25(8) . 7_566
O7 Mn1 Mn1 40.86(6) 7_566 7_566
O7 Mn1 Mn1 40.34(7) . 7_566
O5 Mn1 Mn1 138.63(8) . 7_566
O11 Mn1 Mn1 136.81(8) 7_566 7_566
O1 Mn1 Mn1 86.99(6) . 7_566
O2 Mn1 Mn1 87.28(6) 7_566 7_566
O7 Mn1 Mn2 90.61(6) 7_566 7_566
O7 Mn1 Mn2 46.02(6) . 7_566
O5 Mn1 Mn2 89.82(7) . 7_566
O11 Mn1 Mn2 132.84(7) 7_566 7_566
O1 Mn1 Mn2 132.61(6) . 7_566
O2 Mn1 Mn2 43.26(6) 7_566 7_566
Mn1 Mn1 Mn2 63.082(19) 7_566 7_566
O7 Mn1 Mn2 45.56(6) 7_566 .
O7 Mn1 Mn2 89.76(7) . .
O5 Mn1 Mn2 133.42(7) . .
O11 Mn1 Mn2 89.32(7) 7_566 .
O1 Mn1 Mn2 43.82(6) . .
O2 Mn1 Mn2 132.96(6) 7_566 .
Mn1 Mn1 Mn2 62.53(2) 7_566 .
Mn2 Mn1 Mn2 125.609(18) 7_566 .
O7 Mn1 Tb1 42.73(6) 7_566 7_566
O7 Mn1 Tb1 94.55(6) . 7_566
O5 Mn1 Tb1 138.47(7) . 7_566
O11 Mn1 Tb1 82.29(7) 7_566 7_566
O1 Mn1 Tb1 129.49(6) . 7_566
O2 Mn1 Tb1 47.76(6) 7_566 7_566
Mn1 Mn1 Tb1 64.618(18) 7_566 7_566
Mn2 Mn1 Tb1 71.519(14) 7_566 7_566
Mn2 Mn1 Tb1 85.675(16) . 7_566
O7 Mn1 Tb1 94.27(6) 7_566 .
O7 Mn1 Tb1 42.32(6) . .
O5 Mn1 Tb1 84.63(7) . .
O11 Mn1 Tb1 139.91(7) 7_566 .
O1 Mn1 Tb1 47.36(6) . .
O2 Mn1 Tb1 128.82(6) 7_566 .
Mn1 Mn1 Tb1 63.853(17) 7_566 .
Mn2 Mn1 Tb1 85.564(16) 7_566 .
Mn2 Mn1 Tb1 71.043(14) . .
Tb1 Mn1 Tb1 128.471(16) 7_566 .
O2 Mn2 O4' 168.22(16) . .
O2 Mn2 O1 75.57(8) . .
O4' Mn2 O1 107.4(2) . .
O2 Mn2 O7 80.37(8) . 7_566
O4' Mn2 O7 89.00(17) . 7_566
O1 Mn2 O7 78.49(8) . 7_566
O2 Mn2 O4 163.13(18) . .
O4' Mn2 O4 11.4(2) . .
O1 Mn2 O4 96.44(19) . .
O7 Mn2 O4 83.50(16) 7_566 .
O2 Mn2 O3 101.82(9) . .
O4' Mn2 O3 71.1(2) . .
O1 Mn2 O3 158.27(8) . .
O7 Mn2 O3 79.81(8) 7_566 .
O4 Mn2 O3 80.01(18) . .
O2 Mn2 N1 78.51(9) . .
O4' Mn2 N1 107.1(2) . .
O1 Mn2 N1 127.66(10) . .
O7 Mn2 N1 139.64(10) 7_566 .
O4 Mn2 N1 117.5(2) . .
O3 Mn2 N1 71.47(10) . .
O2 Mn2 N2 117.73(9) . .
O4' Mn2 N2 73.94(17) . .
O1 Mn2 N2 76.40(9) . .
O7 Mn2 N2 143.51(10) 7_566 .
O4 Mn2 N2 73.55(16) . .
O3 Mn2 N2 122.11(10) . .
N1 Mn2 N2 76.81(11) . .
O2 Mn2 Mn1 44.38(5) . 7_566
O4' Mn2 Mn1 124.21(15) . 7_566
O1 Mn2 Mn1 80.17(6) . 7_566
O7 Mn2 Mn1 37.03(5) 7_566 7_566
O4 Mn2 Mn1 120.24(15) . 7_566
O3 Mn2 Mn1 83.19(6) . 7_566
N1 Mn2 Mn1 110.15(8) . 7_566
N2 Mn2 Mn1 154.16(7) . 7_566
O2 Mn2 Mn1 81.18(6) . .
O4' Mn2 Mn1 93.3(2) . .
O1 Mn2 Mn1 43.17(5) . .
O7 Mn2 Mn1 36.24(5) 7_566 .
O4 Mn2 Mn1 82.91(19) . .
O3 Mn2 Mn1 115.21(6) . .
N1 Mn2 Mn1 159.58(7) . .
N2 Mn2 Mn1 111.38(8) . .
Mn1 Mn2 Mn1 54.390(18) 7_566 .
C4 O1 Mn1 117.72(19) . .
C4 O1 Mn2 112.60(19) . .
Mn1 O1 Mn2 93.01(8) . .
C4 O1 Tb1 126.48(19) . .
Mn1 O1 Tb1 92.04(8) . .
Mn2 O1 Tb1 108.61(9) . .
C6 O2 Mn2 112.64(19) . .
C6 O2 Mn1 120.09(19) . 7_566
Mn2 O2 Mn1 92.37(8) . 7_566
C6 O2 Tb1 125.19(19) . .
Mn2 O2 Tb1 109.85(9) . .
Mn1 O2 Tb1 90.46(7) 7_566 .
C8 O3 Mn2 113.6(2) . .
O4 C10 C9 110.0(7) . .
O4 C10 H10A 109.7 . .
C9 C10 H10A 109.7 . .
O4 C10 H10B 109.7 . .
C9 C10 H10B 109.7 . .
H10A C10 H10B 108.2 . .
C10 O4 Mn2 105.8(5) . .
C9 C10' O4' 106.1(7) . .
C9 C10' H10C 110.5 . .
O4' C10' H10C 110.5 . .
C9 C10' H10D 110.5 . .
O4' C10' H10D 110.5 . .
H10C C10' H10D 108.7 . .
C10' O4' Mn2 116.1(5) . .
C11 O5 Mn1 127.0(2) . .
C11 O6 Tb1 137.5(2) . .
Mn1 O7 Mn1 98.8(1) 7_566 .
Mn1 O7 Mn2 98.21(9) 7_566 7_566
Mn1 O7 Mn2 96.95(9) . 7_566
Mn1 O7 Tb1 103.54(9) 7_566 .
Mn1 O7 Tb1 103.82(9) . .
Mn2 O7 Tb1 146.99(10) 7_566 .
C21 O8 Tb1 98.8(2) . .
C21 O9 Tb1 89.8(2) . .
C16 O10 Tb1 131.4(2) . .
C16 O11 Mn1 130.2(2) . 7_566
N3 O12 Tb1 96.75(18) . .
N3 O13 Tb1 95.58(18) . .
C2 N1 C5 113.2(3) . .
C2 N1 C7 109.5(3) . .
C5 N1 C7 110.0(3) . .
C2 N1 Mn2 108.7(2) . .
C5 N1 Mn2 103.6(2) . .
C7 N1 Mn2 111.7(2) . .
C9 N2 C3 111.9(3) . .
C9 N2 C1 112.3(3) . .
C3 N2 C1 110.7(3) . .
C9 N2 Mn2 108.6(2) . .
C3 N2 Mn2 107.10(19) . .
C1 N2 Mn2 105.9(2) . .
O14 N3 O13 122.8(3) . .
O14 N3 O12 120.9(3) . .
O13 N3 O12 116.3(3) . .
O14 N3 Tb1 178.3(2) . .
O13 N3 Tb1 58.87(15) . .
O12 N3 Tb1 57.40(15) . .
C2 C1 N2 113.1(3) . .
C2 C1 H1A 109.0 . .
N2 C1 H1A 109.0 . .
C2 C1 H1B 109.0 . .
N2 C1 H1B 109.0 . .
H1A C1 H1B 107.8 . .
N1 C2 C1 112.3(3) . .
N1 C2 H2A 109.1 . .
C1 C2 H2A 109.1 . .
N1 C2 H2B 109.1 . .
C1 C2 H2B 109.1 . .
H2A C2 H2B 107.9 . .
N2 C3 C4 112.9(3) . .
N2 C3 H3A 109.0 . .
C4 C3 H3A 109.0 . .
N2 C3 H3B 109.0 . .
C4 C3 H3B 109.0 . .
H3A C3 H3B 107.8 . .
O1 C4 C3 110.2(3) . .
O1 C4 H4A 109.6 . .
C3 C4 H4A 109.6 . .
O1 C4 H4B 109.6 . .
C3 C4 H4B 109.6 . .
H4A C4 H4B 108.1 . .
N1 C5 C6 111.4(3) . .
N1 C5 H5A 109.3 . .
C6 C5 H5A 109.3 . .
N1 C5 H5B 109.3 . .
C6 C5 H5B 109.3 . .
H5A C5 H5B 108.0 . .
O2 C6 C5 110.5(3) . .
O2 C6 H6A 109.6 . .
C5 C6 H6A 109.6 . .
O2 C6 H6B 109.6 . .
C5 C6 H6B 109.6 . .
H6A C6 H6B 108.1 . .
N1 C7 C8 111.3(3) . .
N1 C7 H7A 109.4 . .
C8 C7 H7A 109.4 . .
N1 C7 H7B 109.4 . .
C8 C7 H7B 109.4 . .
H7A C7 H7B 108.0 . .
O3 C8 C7 105.2(3) . .
O3 C8 H8A 110.7 . .
C7 C8 H8A 110.7 . .
O3 C8 H8B 110.7 . .
C7 C8 H8B 110.7 . .
H8A C8 H8B 108.8 . .
C10' C9 N2 116.8(4) . .
C10' C9 C10 34.4(4) . .
N2 C9 C10 116.2(4) . .
C10' C9 H9A 76.1 . .
N2 C9 H9A 108.2 . .
C10 C9 H9A 108.2 . .
C10' C9 H9B 131.2 . .
N2 C9 H9B 108.2 . .
C10 C9 H9B 108.2 . .
H9A C9 H9B 107.4 . .
C10' C9 H9C 108.1 . .
N2 C9 H9C 108.1 . .
C10 C9 H9C 76.4 . .
H9A C9 H9C 135.9 . .
H9B C9 H9C 36.5 . .
C10' C9 H9D 108.1 . .
N2 C9 H9D 108.1 . .
C10 C9 H9D 131.9 . .
H9A C9 H9D 36.8 . .
H9B C9 H9D 72.8 . .
H9C C9 H9D 107.3 . .
O6 C11 O5 124.3(3) . .
O6 C11 C12 118.2(3) . .
O5 C11 C12 117.5(3) . .
C14 C12 C11 112.3(3) . .
C14 C12 C13 109.7(3) . .
C11 C12 C13 106.0(3) . .
C14 C12 C15 110.6(3) . .
C11 C12 C15 109.8(3) . .
C13 C12 C15 108.2(3) . .
C12 C13 H13A 109.5 . .
C12 C13 H13B 109.5 . .
H13A C13 H13B 109.5 . .
C12 C13 H13C 109.5 . .
H13A C13 H13C 109.5 . .
H13B C13 H13C 109.5 . .
C12 C14 H14A 109.5 . .
C12 C14 H14B 109.5 . .
H14A C14 H14B 109.5 . .
C12 C14 H14C 109.5 . .
H14A C14 H14C 109.5 . .
H14B C14 H14C 109.5 . .
C12 C15 H15A 109.5 . .
C12 C15 H15B 109.5 . .
H15A C15 H15B 109.5 . .
C12 C15 H15C 109.5 . .
H15A C15 H15C 109.5 . .
H15B C15 H15C 109.5 . .
O11 C16 O10 124.8(3) . .
O11 C16 C17 116.9(3) . .
O10 C16 C17 118.2(3) . .
C18 C17 C19 108.9(4) . .
C18 C17 C20 109.7(4) . .
C19 C17 C20 111.3(4) . .
C18 C17 C16 106.7(3) . .
C19 C17 C16 111.0(3) . .
C20 C17 C16 109.1(3) . .
C17 C18 H18A 109.5 . .
C17 C18 H18B 109.5 . .
H18A C18 H18B 109.5 . .
C17 C18 H18C 109.5 . .
H18A C18 H18C 109.5 . .
H18B C18 H18C 109.5 . .
C17 C19 H19A 109.5 . .
C17 C19 H19B 109.5 . .
H19A C19 H19B 109.5 . .
C17 C19 H19C 109.5 . .
H19A C19 H19C 109.5 . .
H19B C19 H19C 109.5 . .
C17 C20 H20A 109.5 . .
C17 C20 H20B 109.5 . .
H20A C20 H20B 109.5 . .
C17 C20 H20C 109.5 . .
H20A C20 H20C 109.5 . .
H20B C20 H20C 109.5 . .
O8 C21 O9 120.0(3) . .
O8 C21 C22 120.8(3) . .
O9 C21 C22 119.2(3) . .
O8 C21 Tb1 55.92(18) . .
O9 C21 Tb1 64.08(19) . .
C22 C21 Tb1 175.4(3) . .
C25 C22 C23' 48.5(5) . .
C25 C22 C24' 140.1(7) . .
C23' C22 C24' 116.7(7) . .
C25 C22 C21 109.3(5) . .
C23' C22 C21 113.9(5) . .
C24' C22 C21 110.2(5) . .
C25 C22 C24 114.2(5) . .
C23' C22 C24 133.0(6) . .
C24' C22 C24 42.7(5) . .
C21 C22 C24 113.1(4) . .
C25 C22 C23 107.4(5) . .
C23' C22 C23 59.8(5) . .
C24' C22 C23 65.2(6) . .
C21 C22 C23 107.4(4) . .
C24 C22 C23 104.9(5) . .
C25 C22 C25' 60.1(5) . .
C23' C22 C25' 105.6(7) . .
C24' C22 C25' 103.4(7) . .
C21 C22 C25' 105.7(5) . .
C24 C22 C25' 61.4(5) . .
C23 C22 C25' 146.8(6) . .
C22 C23 H23A 109.5 . .
C22 C23 H23B 109.5 . .
H23A C23 H23B 109.5 . .
C22 C23 H23C 109.5 . .
H23A C23 H23C 109.5 . .
H23B C23 H23C 109.5 . .
C22 C24 H24A 109.5 . .
C22 C24 H24B 109.5 . .
H24A C24 H24B 109.5 . .
C22 C24 H24C 109.5 . .
H24A C24 H24C 109.5 . .
H24B C24 H24C 109.5 . .
C22 C25 H25A 109.5 . .
C22 C25 H25B 109.5 . .
H25A C25 H25B 109.5 . .
C22 C25 H25C 109.5 . .
H25A C25 H25C 109.5 . .
H25B C25 H25C 109.5 . .
C22 C23' H23D 109.5 . .
C22 C23' H23E 109.5 . .
H23D C23' H23E 109.5 . .
C22 C23' H23F 109.5 . .
H23D C23' H23F 109.5 . .
H23E C23' H23F 109.5 . .
C22 C24' H24D 109.5 . .
C22 C24' H24E 109.5 . .
H24D C24' H24E 109.5 . .
C22 C24' H24F 109.5 . .
H24D C24' H24F 109.5 . .
H24E C24' H24F 109.5 . .
C22 C25' H25D 109.5 . .
C22 C25' H25E 109.5 . .
H25D C25' H25E 109.5 . .
C22 C25' H25F 109.5 . .
H25D C25' H25F 109.5 . .
H25E C25' H25F 109.5 . .

loop_
_geom_bond_atom_site_label_1
_geom_bond_atom_site_label_2
_geom_bond_distance
_geom_bond_site_symmetry_2
Tb1 O7 2.318(2) .
Tb1 O6 2.325(2) .
Tb1 O10 2.367(2) .
Tb1 O8 2.437(2) .
Tb1 O2 2.459(2) .
Tb1 O1 2.460(2) .
Tb1 O12 2.475(2) .
Tb1 O13 2.510(2) .
Tb1 O9 2.616(2) .
Tb1 C21 2.908(4) .
Tb1 N3 2.918(3) .
Tb1 Mn1 3.3209(5) 7_566
Mn1 O7 1.897(2) 7_566
Mn1 O7 1.918(2) .
Mn1 O5 1.967(2) .
Mn1 O11 1.973(2) 7_566
Mn1 O1 2.176(2) .
Mn1 O2 2.213(2) 7_566
Mn1 Mn1 2.8964(10) 7_566
Mn1 Mn2 3.1609(7) 7_566
Mn1 Mn2 3.1767(7) .
Mn1 Tb1 3.3210(5) 7_566
Mn2 O2 2.168(2) .
Mn2 O4' 2.198(6) .
Mn2 O1 2.203(2) .
Mn2 O7 2.291(2) 7_566
Mn2 O4 2.330(6) .
Mn2 O3 2.342(3) .
Mn2 N1 2.343(3) .
Mn2 N2 2.389(3) .
Mn2 Mn1 3.1609(7) 7_566
O1 C4 1.435(4) .
O2 C6 1.423(4) .
O2 Mn1 2.213(2) 7_566
O3 C8 1.411(4) .
C10 O4 1.424(11) .
C10 C9 1.503(8) .
C10 H10A 0.9900 .
C10 H10B 0.9900 .
C10' C9 1.459(8) .
C10' O4' 1.499(12) .
C10' H10C 0.9900 .
C10' H10D 0.9900 .
O5 C11 1.282(4) .
O6 C11 1.245(4) .
O7 Mn1 1.897(2) 7_566
O7 Mn2 2.291(2) 7_566
O8 C21 1.259(4) .
O9 C21 1.278(4) .
O10 C16 1.264(4) .
O11 C16 1.261(4) .
O11 Mn1 1.973(2) 7_566
O12 N3 1.281(4) .
O13 N3 1.265(4) .
O14 N3 1.226(3) .
N1 C2 1.465(5) .
N1 C5 1.479(4) .
N1 C7 1.497(5) .
N2 C9 1.460(5) .
N2 C3 1.481(5) .
N2 C1 1.525(5) .
C1 C2 1.474(5) .
C1 H1A 0.9900 .
C1 H1B 0.9900 .
C2 H2A 0.9900 .
C2 H2B 0.9900 .
C3 C4 1.518(5) .
C3 H3A 0.9900 .
C3 H3B 0.9900 .
C4 H4A 0.9900 .
C4 H4B 0.9900 .
C5 C6 1.520(5) .
C5 H5A 0.9900 .
C5 H5B 0.9900 .
C6 H6A 0.9900 .
C6 H6B 0.9900 .
C7 C8 1.499(5) .
C7 H7A 0.9900 .
C7 H7B 0.9900 .
C8 H8A 0.9900 .
C8 H8B 0.9900 .
C9 H9A 0.9900 .
C9 H9B 0.9900 .
C9 H9C 0.9900 .
C9 H9D 0.9900 .
C11 C12 1.521(5) .
C12 C14 1.506(5) .
C12 C13 1.542(5) .
C12 C15 1.556(5) .
C13 H13A 0.9800 .
C13 H13B 0.9800 .
C13 H13C 0.9800 .
C14 H14A 0.9800 .
C14 H14B 0.9800 .
C14 H14C 0.9800 .
C15 H15A 0.9800 .
C15 H15B 0.9800 .
C15 H15C 0.9800 .
C16 C17 1.532(5) .
C17 C18 1.508(6) .
C17 C19 1.525(6) .
C17 C20 1.526(6) .
C18 H18A 0.9800 .
C18 H18B 0.9800 .
C18 H18C 0.9800 .
C19 H19A 0.9800 .
C19 H19B 0.9800 .
C19 H19C 0.9800 .
C20 H20A 0.9800 .
C20 H20B 0.9800 .
C20 H20C 0.9800 .
C21 C22 1.510(5) .
C22 C25 1.448(9) .
C22 C23' 1.452(10) .
C22 C24' 1.502(12) .
C22 C24 1.522(8) .
C22 C23 1.650(9) .
C22 C25' 1.677(12) .
C23 H23A 0.9800 .
C23 H23B 0.9800 .
C23 H23C 0.9800 .
C24 H24A 0.9800 .
C24 H24B 0.9800 .
C24 H24C 0.9800 .
C25 H25A 0.9800 .
C25 H25B 0.9800 .
C25 H25C 0.9800 .
C23' H23D 0.9800 .
C23' H23E 0.9800 .
C23' H23F 0.9800 .
C24' H24D 0.9800 .
C24' H24E 0.9800 .
C24' H24F 0.9800 .
C25' H25D 0.9800 .
C25' H25E 0.9800 .
C25' H25F 0.9800 .

loop_
_platon_squeeze_void_nr
_platon_squeeze_void_average_x
_platon_squeeze_void_average_y
_platon_squeeze_void_average_z
_platon_squeeze_void_volume
_platon_squeeze_void_count_electrons
_platon_squeeze_void_content
1 1.000 0.090 0.250 164 47 ' '
2 1.000 -0.090 0.750 164 47 ' '
3 0.500 0.410 0.750 164 47 ' '
4 0.500 0.590 0.250 164 47 ' '
